data_7153552
loop_
_publ_author_name
'Prasad, D. J. C.'
'Sekar, Govindasamy'

_publ_section_title
;
 An efficient copper-catalyzed synthesis of hexahydro-1H- phenothiazines
;
_journal_issue 24
_journal_name_full 'Organic &amp; Biomolecular Chemistry'
_journal_page_first 5091
_journal_page_last 5097
_journal_paper_doi 10.1039/b916664e
_journal_volume 7
_journal_year 2009
_chemical_formula_moiety 'C20 H23 N O2 S2'
_chemical_formula_sum 'C20 H23 N O2 S2'
_chemical_formula_weight 373.51
_chemical_name_systematic
;
?
;
_space_group_IT_number 2
_symmetry_cell_setting triclinic
_symmetry_space_group_name_Hall '-P 1'
_symmetry_space_group_name_H-M 'P -1'
_atom_sites_solution_hydrogens geom
_atom_sites_solution_primary direct
_atom_sites_solution_secondary difmap
_audit_creation_method SHELXL-97
_cell_angle_alpha 115.05(3)
_cell_angle_beta 92.13(3)
_cell_angle_gamma 92.44(3)
_cell_formula_units_Z 2
_cell_length_a 7.6290(15)
_cell_length_b 11.646(2)
_cell_length_c 11.722(2)
_cell_measurement_reflns_used 3777
_cell_measurement_temperature 298(2)
_cell_measurement_theta_max 26.08
_cell_measurement_theta_min 2.68
_cell_volume 940.9(4)
_computing_cell_refinement 'APEXII/SAINT (Bruker, 2004)'
_computing_data_collection 'APEX II,Bruker,2004'
_computing_data_reduction 'SAINT/XPREP (Bruker, 2004)'
_computing_molecular_graphics 'ORTEP3 (Farrugia, 1997) and Mercury (Bruno et al., 2002)'
_computing_publication_material 'SHELXL-97 (Sheldrick, 1997)'
_computing_structure_refinement 'SHELXL-97 (Sheldrick, 1997)'
_computing_structure_solution 'SHELXS-97 (Sheldrick, 1997)'
_diffrn_ambient_temperature 298(2)
_diffrn_measured_fraction_theta_full 0.987
_diffrn_measured_fraction_theta_max 0.976
_diffrn_measurement_device_type 'Bruker Apex II CCD area detector'
_diffrn_measurement_method 'phi and omega scans'
_diffrn_radiation_monochromator graphite
_diffrn_radiation_source 'fine-focus sealed tube'
_diffrn_radiation_type MoK\a
_diffrn_radiation_wavelength 0.71073
_diffrn_reflns_av_R_equivalents 0.0336
_diffrn_reflns_av_sigmaI/netI 0.0500
_diffrn_reflns_limit_h_max 8
_diffrn_reflns_limit_h_min -10
_diffrn_reflns_limit_k_max 16
_diffrn_reflns_limit_k_min -16
_diffrn_reflns_limit_l_max 16
_diffrn_reflns_limit_l_min -15
_diffrn_reflns_number 15094
_diffrn_reflns_theta_full 25.00
_diffrn_reflns_theta_max 29.88
_diffrn_reflns_theta_min 2.68
_exptl_absorpt_coefficient_mu 0.296
_exptl_absorpt_correction_T_max 0.9569
_exptl_absorpt_correction_T_min 0.9350
_exptl_absorpt_correction_type multi-scan
_exptl_absorpt_process_details 'SADABS (Bruker, 1999)'
_exptl_crystal_colour colourless
_exptl_crystal_density_diffrn 1.318
_exptl_crystal_density_method 'not measured'
_exptl_crystal_description Rectangular
_exptl_crystal_F_000 396
_exptl_crystal_size_max 0.23
_exptl_crystal_size_mid 0.22
_exptl_crystal_size_min 0.15
_refine_diff_density_max 0.449
_refine_diff_density_min -0.333
_refine_diff_density_rms 0.055
_refine_ls_extinction_method none
_refine_ls_goodness_of_fit_ref 1.019
_refine_ls_hydrogen_treatment constr
_refine_ls_matrix_type full
_refine_ls_number_parameters 227
_refine_ls_number_reflns 5309
_refine_ls_number_restraints 0
_refine_ls_restrained_S_all 1.019
_refine_ls_R_factor_all 0.0962
_refine_ls_R_factor_gt 0.0542
_refine_ls_shift/su_max 0.000
_refine_ls_shift/su_mean 0.000
_refine_ls_structure_factor_coef Fsqd
_refine_ls_weighting_details 'calc w=1/[\s^2^(Fo^2^)+(0.1000P)^2^+0.0523P] where P=(Fo^2^+2Fc^2^)/3'
_refine_ls_weighting_scheme calc
_refine_ls_wR_factor_gt 0.1495
_refine_ls_wR_factor_ref 0.1750
_reflns_number_gt 3377
_reflns_number_total 5309
_reflns_threshold_expression >2sigma(I)
_cod_data_source_file b916664esup1.cif
_cod_data_source_block djn-ii-45
_cod_depositor_comments
;
The following automatic conversions were performed:

'_symmetry_cell_setting' value 'Triclinic' changed to 'triclinic'
according to /home/saulius/struct/CIF-dictionaries/cif_core.dic
dictionary named 'cif_core.dic' version 2.4.2 from
2011-04-26.

'_exptl_absorpt_correction_type' value 'Multi-scan'
changed to 'multi-scan' according to
/home/saulius/struct/CIF-dictionaries/cif_core.dic dictionary named
'cif_core.dic' version 2.4.2 from 2011-04-26.

Automatic conversion script
Id: cif_fix_values 1891 2012-01-12 08:04:46Z andrius 
;
_cod_original_cell_volume 940.9(3)
_cod_original_sg_symbol_H-M P-1
_cod_database_code 7153552

loop_
_symmetry_equiv_pos_as_xyz
'x, y, z'
'-x, -y, -z'

loop_
_atom_site_label
_atom_site_type_symbol
_atom_site_fract_x
_atom_site_fract_y
_atom_site_fract_z
_atom_site_U_iso_or_equiv
_atom_site_adp_type
_atom_site_occupancy
_atom_site_symmetry_multiplicity
_atom_site_calc_flag
_atom_site_refinement_flags
C1 C 0.0523(3) 0.2277(2) 0.4509(2) 0.0400(5) Uani 1 1 d .
H1 H -0.0315 0.2902 0.4537 0.048 Uiso 1 1 calc R
C2 C 0.0058(4) 0.1784(3) 0.5483(3) 0.0565(7) Uani 1 1 d .
H2A H -0.1021 0.1247 0.5182 0.068 Uiso 1 1 calc R
H2B H 0.0978 0.1254 0.5534 0.068 Uiso 1 1 calc R
C3 C -0.0180(5) 0.2787(4) 0.6800(3) 0.0868(11) Uani 1 1 d .
H3A H -0.1321 0.3118 0.6783 0.104 Uiso 1 1 calc R
H3B H -0.0240 0.2358 0.7350 0.104 Uiso 1 1 calc R
C4 C 0.1070(6) 0.3863(4) 0.7398(3) 0.0961(12) Uani 1 1 d .
H4A H 0.2176 0.3533 0.7515 0.115 Uiso 1 1 calc R
H4B H 0.0680 0.4362 0.8234 0.115 Uiso 1 1 calc R
C5 C 0.1461(6) 0.4739(3) 0.6845(3) 0.0929(12) Uani 1 1 d .
H5A H 0.2126 0.5470 0.7488 0.112 Uiso 1 1 calc R
H5B H 0.0350 0.5034 0.6683 0.112 Uiso 1 1 calc R
C6 C 0.2441(4) 0.4338(2) 0.5655(3) 0.0563(7) Uani 1 1 d .
H6A H 0.3662 0.4644 0.5897 0.068 Uiso 1 1 calc R
H6B H 0.1976 0.4772 0.5173 0.068 Uiso 1 1 calc R
C7 C 0.2397(3) 0.2927(2) 0.4781(2) 0.0362(5) Uani 1 1 d .
H7 H 0.3103 0.2521 0.5206 0.043 Uiso 1 1 calc R
C8 C 0.2273(3) 0.2662(2) 0.2521(2) 0.0392(5) Uani 1 1 d .
C9 C 0.2719(4) 0.3384(3) 0.1866(3) 0.0542(6) Uani 1 1 d .
H9 H 0.3639 0.4006 0.2179 0.065 Uiso 1 1 calc R
C10 C 0.1791(4) 0.3171(3) 0.0755(3) 0.0709(9) Uani 1 1 d .
H10 H 0.2114 0.3630 0.0304 0.085 Uiso 1 1 calc R
C11 C 0.0373(4) 0.2271(4) 0.0307(3) 0.0714(9) Uani 1 1 d .
H11 H -0.0235 0.2120 -0.0451 0.086 Uiso 1 1 calc R
C12 C -0.0124(4) 0.1611(3) 0.0980(3) 0.0630(8) Uani 1 1 d .
H12 H -0.1104 0.1040 0.0696 0.076 Uiso 1 1 calc R
C13 C 0.0823(3) 0.1785(2) 0.2089(2) 0.0448(5) Uani 1 1 d .
C14 C 0.4942(3) 0.0564(2) 0.2713(2) 0.0353(5) Uani 1 1 d .
C15 C 0.5069(4) -0.0111(2) 0.3433(3) 0.0523(6) Uani 1 1 d .
H15 H 0.5384 0.0307 0.4292 0.063 Uiso 1 1 calc R
C16 C 0.4727(4) -0.1406(3) 0.2870(3) 0.0565(7) Uani 1 1 d .
H16 H 0.4776 -0.1856 0.3362 0.068 Uiso 1 1 calc R
C17 C 0.4310(3) -0.2053(2) 0.1591(3) 0.0480(6) Uani 1 1 d .
C18 C 0.4212(4) -0.1355(2) 0.0881(3) 0.0512(6) Uani 1 1 d .
H18 H 0.3931 -0.1771 0.0018 0.061 Uiso 1 1 calc R
C19 C 0.4523(3) -0.0061(2) 0.1437(2) 0.0472(6) Uani 1 1 d .
H19 H 0.4451 0.0395 0.0951 0.057 Uiso 1 1 calc R
C20 C 0.3939(4) -0.3485(3) 0.0965(3) 0.0708(9) Uani 1 1 d .
H20A H 0.4285 -0.3817 0.0111 0.106 Uiso 1 1 calc R
H20B H 0.2705 -0.3684 0.0967 0.106 Uiso 1 1 calc R
H20C H 0.4591 -0.3860 0.1422 0.106 Uiso 1 1 calc R
N1 N 0.3292(2) 0.27962(16) 0.36302(18) 0.0360(4) Uani 1 1 d .
O1 O 0.6083(2) 0.26188(16) 0.46644(17) 0.0504(4) Uani 1 1 d .
O2 O 0.6069(2) 0.25976(16) 0.25388(18) 0.0508(4) Uani 1 1 d .
S1 S 0.02497(8) 0.09396(6) 0.29738(7) 0.0503(2) Uani 1 1 d .
S2 S 0.52648(6) 0.22322(5) 0.34290(5) 0.03746(17) Uani 1 1 d .

loop_
_atom_site_aniso_label
_atom_site_aniso_U_11
_atom_site_aniso_U_22
_atom_site_aniso_U_33
_atom_site_aniso_U_23
_atom_site_aniso_U_13
_atom_site_aniso_U_12
C1 0.0333(11) 0.0361(11) 0.0490(14) 0.0164(10) 0.0056(9) 0.0018(8)
C2 0.0516(15) 0.0567(16) 0.0676(19) 0.0330(15) 0.0098(13) -0.0052(12)
C3 0.105(3) 0.090(3) 0.064(2) 0.033(2) 0.022(2) -0.019(2)
C4 0.130(3) 0.086(3) 0.058(2) 0.018(2) 0.026(2) -0.009(2)
C5 0.122(3) 0.0556(19) 0.077(2) 0.0026(17) 0.051(2) -0.0088(18)
C6 0.0615(16) 0.0413(13) 0.0519(16) 0.0061(12) 0.0142(13) -0.0059(11)
C7 0.0313(10) 0.0353(11) 0.0390(12) 0.0130(9) 0.0030(9) -0.0003(8)
C8 0.0361(11) 0.0402(11) 0.0394(13) 0.0144(10) 0.0041(9) 0.0089(8)
C9 0.0542(15) 0.0556(16) 0.0579(18) 0.0287(14) 0.0060(13) 0.0075(11)
C10 0.073(2) 0.097(3) 0.062(2) 0.0498(19) 0.0112(16) 0.0238(18)
C11 0.0653(19) 0.102(3) 0.0469(18) 0.0308(18) -0.0026(14) 0.0182(17)
C12 0.0499(15) 0.0703(19) 0.0536(18) 0.0126(15) -0.0091(13) 0.0044(13)
C13 0.0401(12) 0.0415(12) 0.0442(14) 0.0099(11) -0.0006(10) 0.0047(9)
C14 0.0302(10) 0.0367(11) 0.0380(12) 0.0146(9) 0.0056(8) 0.0036(8)
C15 0.0703(17) 0.0483(14) 0.0391(14) 0.0200(12) -0.0030(12) 0.0039(12)
C16 0.0770(19) 0.0470(14) 0.0530(17) 0.0284(13) 0.0033(14) 0.0061(12)
C17 0.0451(13) 0.0364(12) 0.0578(17) 0.0145(12) 0.0101(11) 0.0072(9)
C18 0.0622(15) 0.0454(14) 0.0384(14) 0.0099(11) 0.0075(11) 0.0059(11)
C19 0.0624(15) 0.0439(13) 0.0367(13) 0.0175(11) 0.0094(11) 0.0082(10)
C20 0.083(2) 0.0381(14) 0.080(2) 0.0133(14) 0.0170(17) 0.0052(13)
N1 0.0299(9) 0.0359(9) 0.0396(11) 0.0134(8) 0.0034(7) 0.0028(7)
O1 0.0361(8) 0.0512(10) 0.0508(11) 0.0100(8) -0.0073(7) 0.0005(7)
O2 0.0406(9) 0.0483(10) 0.0669(12) 0.0270(9) 0.0162(8) -0.0011(7)
S1 0.0444(3) 0.0376(3) 0.0585(4) 0.0116(3) -0.0001(3) -0.0076(2)
S2 0.0283(3) 0.0362(3) 0.0437(3) 0.0132(2) 0.0034(2) -0.00086(19)

loop_
_atom_type_symbol
_atom_type_description
_atom_type_scat_dispersion_real
_atom_type_scat_dispersion_imag
_atom_type_scat_source
C C 0.0033 0.0016 'International Tables Vol C Tables 4.2.6.8 and 6.1.1.4'
H H 0.0000 0.0000 'International Tables Vol C Tables 4.2.6.8 and 6.1.1.4'
N N 0.0061 0.0033 'International Tables Vol C Tables 4.2.6.8 and 6.1.1.4'
O O 0.0106 0.0060 'International Tables Vol C Tables 4.2.6.8 and 6.1.1.4'
S S 0.1246 0.1234 'International Tables Vol C Tables 4.2.6.8 and 6.1.1.4'

loop_
_geom_angle_atom_site_label_1
_geom_angle_atom_site_label_2
_geom_angle_atom_site_label_3
_geom_angle
C2 C1 C7 111.8(2)
C2 C1 S1 107.13(16)
C7 C1 S1 112.37(16)
C2 C1 H1 108.5
C7 C1 H1 108.5
S1 C1 H1 108.5
C3 C2 C1 115.9(2)
C3 C2 H2A 108.3
C1 C2 H2A 108.3
C3 C2 H2B 108.3
C1 C2 H2B 108.3
H2A C2 H2B 107.4
C4 C3 C2 120.9(3)
C4 C3 H3A 107.1
C2 C3 H3A 107.1
C4 C3 H3B 107.1
C2 C3 H3B 107.1
H3A C3 H3B 106.8
C3 C4 C5 122.0(4)
C3 C4 H4A 106.8
C5 C4 H4A 106.8
C3 C4 H4B 106.8
C5 C4 H4B 106.8
H4A C4 H4B 106.7
C4 C5 C6 121.2(3)
C4 C5 H5A 107.0
C6 C5 H5A 107.0
C4 C5 H5B 107.0
C6 C5 H5B 107.0
H5A C5 H5B 106.8
C5 C6 C7 117.9(2)
C5 C6 H6A 107.8
C7 C6 H6A 107.8
C5 C6 H6B 107.8
C7 C6 H6B 107.8
H6A C6 H6B 107.2
N1 C7 C6 107.34(18)
N1 C7 C1 113.95(18)
C6 C7 C1 112.80(19)
N1 C7 H7 107.5
C6 C7 H7 107.5
C1 C7 H7 107.5
C13 C8 C9 119.8(2)
C13 C8 N1 119.1(2)
C9 C8 N1 121.2(2)
C10 C9 C8 119.8(3)
C10 C9 H9 120.1
C8 C9 H9 120.1
C9 C10 C11 120.3(3)
C9 C10 H10 119.8
C11 C10 H10 119.8
C12 C11 C10 120.0(3)
C12 C11 H11 120.0
C10 C11 H11 120.0
C11 C12 C13 120.8(3)
C11 C12 H12 119.6
C13 C12 H12 119.6
C8 C13 C12 119.2(3)
C8 C13 S1 118.46(19)
C12 C13 S1 122.3(2)
C19 C14 C15 120.1(2)
C19 C14 S2 119.70(17)
C15 C14 S2 120.17(18)
C16 C15 C14 119.4(2)
C16 C15 H15 120.3
C14 C15 H15 120.3
C15 C16 C17 121.4(2)
C15 C16 H16 119.3
C17 C16 H16 119.3
C16 C17 C18 118.1(2)
C16 C17 C20 121.5(3)
C18 C17 C20 120.3(3)
C19 C18 C17 120.9(2)
C19 C18 H18 119.5
C17 C18 H18 119.5
C18 C19 C14 120.0(2)
C18 C19 H19 120.0
C14 C19 H19 120.0
C17 C20 H20A 109.5
C17 C20 H20B 109.5
H20A C20 H20B 109.5
C17 C20 H20C 109.5
H20A C20 H20C 109.5
H20B C20 H20C 109.5
C8 N1 C7 120.00(16)
C8 N1 S2 117.17(15)
C7 N1 S2 118.28(14)
C13 S1 C1 96.60(11)
O1 S2 O2 120.23(11)
O1 S2 N1 106.29(10)
O2 S2 N1 107.10(10)
O1 S2 C14 108.58(11)
O2 S2 C14 107.18(11)
N1 S2 C14 106.75(10)

loop_
_geom_bond_atom_site_label_1
_geom_bond_atom_site_label_2
_geom_bond_distance
C1 C2 1.526(3)
C1 C7 1.545(3)
C1 S1 1.811(3)
C1 H1 0.9800
C2 C3 1.514(5)
C2 H2A 0.9700
C2 H2B 0.9700
C3 C4 1.440(5)
C3 H3A 0.9700
C3 H3B 0.9700
C4 C5 1.449(5)
C4 H4A 0.9700
C4 H4B 0.9700
C5 C6 1.510(4)
C5 H5A 0.9700
C5 H5B 0.9700
C6 C7 1.523(3)
C6 H6A 0.9700
C6 H6B 0.9700
C7 N1 1.488(3)
C7 H7 0.9800
C8 C13 1.396(3)
C8 C9 1.398(3)
C8 N1 1.435(3)
C9 C10 1.379(4)
C9 H9 0.9300
C10 C11 1.392(5)
C10 H10 0.9300
C11 C12 1.367(4)
C11 H11 0.9300
C12 C13 1.396(4)
C12 H12 0.9300
C13 S1 1.760(3)
C14 C19 1.376(3)
C14 C15 1.378(3)
C14 S2 1.761(2)
C15 C16 1.375(4)
C15 H15 0.9300
C16 C17 1.380(4)
C16 H16 0.9300
C17 C18 1.389(4)
C17 C20 1.520(3)
C18 C19 1.370(3)
C18 H18 0.9300
C19 H19 0.9300
C20 H20A 0.9600
C20 H20B 0.9600
C20 H20C 0.9600
N1 S2 1.6528(18)
O1 S2 1.4306(18)
O2 S2 1.4308(18)

loop_
_geom_torsion_atom_site_label_1
_geom_torsion_atom_site_label_2
_geom_torsion_atom_site_label_3
_geom_torsion_atom_site_label_4
_geom_torsion
C7 C1 C2 C3 69.1(3)
S1 C1 C2 C3 -167.4(2)
C1 C2 C3 C4 -46.3(5)
C2 C3 C4 C5 58.5(6)
C3 C4 C5 C6 -69.2(6)
C4 C5 C6 C7 23.1(5)
C5 C6 C7 N1 174.3(3)
C5 C6 C7 C1 48.0(4)
C2 C1 C7 N1 148.4(2)
S1 C1 C7 N1 27.9(2)
C2 C1 C7 C6 -88.9(3)
S1 C1 C7 C6 150.62(19)
C13 C8 C9 C10 -4.0(4)
N1 C8 C9 C10 175.4(2)
C8 C9 C10 C11 2.3(4)
C9 C10 C11 C12 1.2(5)
C10 C11 C12 C13 -2.9(5)
C9 C8 C13 C12 2.2(4)
N1 C8 C13 C12 -177.2(2)
C9 C8 C13 S1 -177.47(18)
N1 C8 C13 S1 3.1(3)
C11 C12 C13 C8 1.2(4)
C11 C12 C13 S1 -179.1(2)
C19 C14 C15 C16 -1.8(4)
S2 C14 C15 C16 176.7(2)
C14 C15 C16 C17 2.0(4)
C15 C16 C17 C18 -1.2(4)
C15 C16 C17 C20 179.7(3)
C16 C17 C18 C19 0.1(4)
C20 C17 C18 C19 179.2(3)
C17 C18 C19 C14 0.1(4)
C15 C14 C19 C18 0.7(4)
S2 C14 C19 C18 -177.79(19)
C13 C8 N1 C7 -47.7(3)
C9 C8 N1 C7 132.8(2)
C13 C8 N1 S2 107.9(2)
C9 C8 N1 S2 -71.5(2)
C6 C7 N1 C8 -97.3(2)
C1 C7 N1 C8 28.3(3)
C6 C7 N1 S2 107.28(19)
C1 C7 N1 S2 -127.07(16)
C8 C13 S1 C1 43.5(2)
C12 C13 S1 C1 -136.2(2)
C2 C1 S1 C13 179.08(16)
C7 C1 S1 C13 -57.76(18)
C8 N1 S2 O1 172.96(15)
C7 N1 S2 O1 -30.92(17)
C8 N1 S2 O2 43.27(18)
C7 N1 S2 O2 -160.61(15)
C8 N1 S2 C14 -71.27(18)
C7 N1 S2 C14 84.84(17)
C19 C14 S2 O1 -166.30(18)
C15 C14 S2 O1 15.2(2)
C19 C14 S2 O2 -35.0(2)
C15 C14 S2 O2 146.49(19)
C19 C14 S2 N1 79.5(2)
C15 C14 S2 N1 -99.0(2)
